data_4003951
loop_
_publ_author_name
'Rath, Bibhuti Bhusan'
'Vittal, Jagadese J.'

_publ_section_title
;
 Mechanical Bending and Modulation of Photoactuation Properties in a
 One-Dimensional Pb(II) Coordination Polymer
;
_journal_issue 12
_journal_name_full 'Chemistry of Materials'
_journal_page_first 4621
_journal_page_last 4627
_journal_paper_doi 10.1021/acs.chemmater.1c01124
_journal_volume 33
_journal_year 2021
_chemical_formula_sum 'C26 H20 Br2 F2 N2 Pb'
_chemical_formula_weight 765.45
_space_group_crystal_system monoclinic
_space_group_IT_number 14
_space_group_name_Hall '-P 2ybc'
_space_group_name_H-M_alt 'P 1 21/c 1'
_atom_sites_solution_hydrogens geom
_audit_creation_method SHELXL-2018/3
_cell_angle_alpha 90
_cell_angle_beta 92.2830(10)
_cell_angle_gamma 90
_cell_formula_units_Z 2
_cell_length_a 4.17460(10)
_cell_length_b 9.3604(2)
_cell_length_c 32.3368(9)
_cell_measurement_reflns_used 9971
_cell_measurement_temperature 295(2)
_cell_measurement_theta_max 28.34
_cell_measurement_theta_min 2.52
_cell_volume 1262.59(5)
_computing_cell_refinement 'Bruker SAINT'
_computing_data_collection 'Bruker APEX2'
_computing_data_reduction 'Bruker SAINT'
_computing_molecular_graphics 'Bruker SHELXTL'
_computing_publication_material 'Bruker SHELXTL'
_computing_structure_refinement 'SHELXL-2018/3 (Sheldrick, 2018)'
_computing_structure_solution 'SHELXS-97 (Sheldrick 2008)'
_diffrn_ambient_temperature 295(2)
_diffrn_measured_fraction_theta_full 0.998
_diffrn_measured_fraction_theta_max 0.998
_diffrn_measurement_device_type 'Bruker D8 Venture'
_diffrn_measurement_method '\f and \w scans'
_diffrn_radiation_type MoK\a
_diffrn_radiation_wavelength 0.71073
_diffrn_reflns_av_R_equivalents 0.0523
_diffrn_reflns_av_unetI/netI 0.0212
_diffrn_reflns_Laue_measured_fraction_full 0.998
_diffrn_reflns_Laue_measured_fraction_max 0.998
_diffrn_reflns_limit_h_max 5
_diffrn_reflns_limit_h_min -5
_diffrn_reflns_limit_k_max 12
_diffrn_reflns_limit_k_min -12
_diffrn_reflns_limit_l_max 43
_diffrn_reflns_limit_l_min -43
_diffrn_reflns_number 44093
_diffrn_reflns_point_group_measured_fraction_full 0.998
_diffrn_reflns_point_group_measured_fraction_max 0.998
_diffrn_reflns_theta_full 25.242
_diffrn_reflns_theta_max 28.346
_diffrn_reflns_theta_min 2.515
_exptl_absorpt_coefficient_mu 9.877
_exptl_absorpt_correction_T_max 0.7457
_exptl_absorpt_correction_T_min 0.3794
_exptl_absorpt_correction_type multi-scan
_exptl_absorpt_process_details 'SADABS (Sheldrick, 2015)'
_exptl_crystal_colour Colourless
_exptl_crystal_density_diffrn 2.013
_exptl_crystal_density_meas ?
_exptl_crystal_density_method 'Not Measured'
_exptl_crystal_description Block
_exptl_crystal_F_000 720
_exptl_crystal_size_max 0.343
_exptl_crystal_size_mid 0.148
_exptl_crystal_size_min 0.124
_refine_diff_density_max 0.940
_refine_diff_density_min -1.482
_refine_diff_density_rms 0.103
_refine_ls_extinction_coef 0.0022(5)
_refine_ls_extinction_expression Fc^*^=kFc[1+0.001xFc^2^\l^3^/sin(2\q)]^-1/4^
_refine_ls_extinction_method 'SHELXL-2018/3 (Sheldrick 2018)'
_refine_ls_goodness_of_fit_ref 1.226
_refine_ls_hydrogen_treatment constr
_refine_ls_matrix_type full
_refine_ls_number_parameters 152
_refine_ls_number_reflns 3164
_refine_ls_number_restraints 0
_refine_ls_restrained_S_all 1.226
_refine_ls_R_factor_all 0.0342
_refine_ls_R_factor_gt 0.0294
_refine_ls_shift/su_max 0.001
_refine_ls_shift/su_mean 0.000
_refine_ls_structure_factor_coef Fsqd
_refine_ls_weighting_details 'w=1/[\s^2^(Fo^2^)+(0.0337P)^2^+2.2449P] where P=(Fo^2^+2Fc^2^)/3'
_refine_ls_weighting_scheme calc
_refine_ls_wR_factor_gt 0.0822
_refine_ls_wR_factor_ref 0.0841
_reflns_Friedel_coverage 0.000
_reflns_number_gt 2842
_reflns_number_total 3164
_reflns_threshold_expression 'I > 2\s(I)'
_cod_data_source_file cm1c01124_si_013.cif
_cod_data_source_block k496
_cod_depositor_comments
;
The following automatic conversions were performed:

data item '_exptl_absorpt_correction_type' value 'Multi-scan' was
changed to 'multi-scan' in accordance with the
/home/data/users/saulius/crontab/automatic-downloads/rss-feeds/ACS/lib/dictionaries/cif_core.dic
dictionary named 'cif_core.dic' version 2.4.2 last updated on
2011-04-26.

data item '_exptl_crystal_density_meas' value 'Not Measured' was
changed to '?' -- the value is perceived as not measured.

Automatic conversion script
Id: cif_fix_values 7556 2019-12-06 15:28:31Z antanas 

 Adding full bibliography for 4003951--4003952.cif.
;
_cod_original_sg_symbol_H-M 'P 21/c'
_cod_database_code 4003951
_shelx_shelxl_version_number 2018/3
_shelx_space_group_comment
; 
The symmetry employed for this shelxl refinement is uniquely defined 
by the following loop, which should always be used as a source of 
symmetry information in preference to the above space-group names. 
They are only intended as comments. 
;

loop_
_space_group_symop_operation_xyz
'x, y, z'
'-x, y+1/2, -z+1/2'
'-x, -y, -z'
'x, -y-1/2, z-1/2'

loop_
_atom_site_label
_atom_site_type_symbol
_atom_site_fract_x
_atom_site_fract_y
_atom_site_fract_z
_atom_site_U_iso_or_equiv
_atom_site_adp_type
_atom_site_occupancy
_atom_site_site_symmetry_order
_atom_site_calc_flag
_atom_site_refinement_flags_posn
_atom_site_refinement_flags_adp
_atom_site_refinement_flags_occupancy
_atom_site_disorder_assembly
_atom_site_disorder_group
Pb1 Pb 0.500000 1.000000 0.500000 0.04152(11) Uani 1 2 d S . P . .
Br1 Br -0.01152(12) 1.15785(6) 0.45135(2) 0.05438(15) Uani 1 1 d . . . . .
N1 N 0.4422(13) 0.7832(5) 0.44632(15) 0.0625(12) Uani 1 1 d . . . . .
C1 C 0.5603(17) 0.6538(7) 0.4546(2) 0.0716(17) Uani 1 1 d . . . . .
H1 H 0.669546 0.639308 0.479895 0.086 Uiso 1 1 calc R U . . .
C2 C 0.5288(18) 0.5411(7) 0.4278(2) 0.0695(17) Uani 1 1 d . . . . .
H2 H 0.612708 0.452221 0.435198 0.083 Uiso 1 1 calc R U . . .
C3 C 0.3715(15) 0.5596(7) 0.38951(18) 0.0584(13) Uani 1 1 d . . . . .
C4 C 0.2522(18) 0.6935(7) 0.3814(2) 0.0731(18) Uani 1 1 d . . . . .
H4 H 0.144704 0.712122 0.356256 0.088 Uiso 1 1 calc R U . . .
C5 C 0.2899(18) 0.7989(7) 0.4099(2) 0.0720(17) Uani 1 1 d . . . . .
H5 H 0.203270 0.888100 0.403444 0.086 Uiso 1 1 calc R U . . .
C6 C 0.3302(15) 0.4466(7) 0.35762(19) 0.0625(14) Uani 1 1 d . . . . .
H6 H 0.214856 0.470293 0.333389 0.075 Uiso 1 1 calc R U . . .
C7 C 0.4419(14) 0.3169(6) 0.36071(18) 0.0595(13) Uani 1 1 d . . . . .
H7 H 0.553988 0.293596 0.385209 0.071 Uiso 1 1 calc R U . . .
C8 C 0.4082(13) 0.2032(6) 0.32917(17) 0.0543(12) Uani 1 1 d . . . . .
C9 C 0.5563(16) 0.0723(7) 0.3371(2) 0.0716(16) Uani 1 1 d . . . . .
H9 H 0.670113 0.058704 0.362130 0.086 Uiso 1 1 calc R U . . .
C10 C 0.538(2) -0.0367(8) 0.3090(3) 0.088(2) Uani 1 1 d . . . . .
H10 H 0.636085 -0.123696 0.315198 0.105 Uiso 1 1 calc R U . . .
C11 C 0.376(2) -0.0180(8) 0.2719(3) 0.082(2) Uani 1 1 d . . . . .
H11 H 0.365116 -0.091330 0.252430 0.099 Uiso 1 1 calc R U . . .
C12 C 0.2306(17) 0.1097(8) 0.2638(2) 0.0714(17) Uani 1 1 d . . . . .
C13 C 0.2415(15) 0.2209(7) 0.29116(19) 0.0632(14) Uani 1 1 d . . . . .
H13 H 0.139774 0.306866 0.284636 0.076 Uiso 1 1 calc R U . . .
F1 F 0.0696(15) 0.1301(6) 0.22702(15) 0.1230(19) Uani 1 1 d . . . . .

loop_
_atom_site_aniso_label
_atom_site_aniso_U_11
_atom_site_aniso_U_22
_atom_site_aniso_U_33
_atom_site_aniso_U_23
_atom_site_aniso_U_13
_atom_site_aniso_U_12
Pb1 0.03590(14) 0.04340(15) 0.04475(16) 0.00059(10) -0.00494(9) 0.00445(9)
Br1 0.0455(3) 0.0620(3) 0.0552(3) 0.0180(2) -0.0035(2) 0.0097(2)
N1 0.077(3) 0.055(3) 0.056(3) -0.004(2) 0.002(2) 0.002(2)
C1 0.092(5) 0.063(4) 0.059(3) -0.002(3) -0.010(3) 0.008(3)
C2 0.090(5) 0.051(3) 0.068(4) 0.003(3) 0.000(3) 0.009(3)
C3 0.065(3) 0.061(3) 0.049(3) -0.001(3) 0.005(2) -0.002(3)
C4 0.098(5) 0.064(4) 0.056(3) -0.006(3) -0.013(3) 0.014(3)
C5 0.098(5) 0.058(3) 0.060(4) -0.002(3) 0.002(3) 0.015(3)
C6 0.069(4) 0.065(3) 0.053(3) 0.005(3) -0.007(3) 0.005(3)
C7 0.062(3) 0.064(3) 0.052(3) 0.006(3) -0.003(2) -0.004(3)
C8 0.054(3) 0.058(3) 0.051(3) -0.003(2) 0.006(2) -0.009(2)
C9 0.071(4) 0.066(4) 0.077(4) 0.005(3) -0.006(3) -0.001(3)
C10 0.087(5) 0.060(4) 0.116(7) -0.008(4) 0.005(5) 0.006(4)
C11 0.079(5) 0.070(4) 0.098(6) -0.032(4) 0.012(4) -0.009(3)
C12 0.077(4) 0.080(4) 0.056(3) -0.010(3) -0.002(3) -0.014(3)
C13 0.069(4) 0.057(3) 0.063(3) 0.002(3) -0.002(3) -0.003(3)
F1 0.159(5) 0.127(4) 0.079(3) -0.020(3) -0.038(3) -0.013(4)

loop_
_atom_type_symbol
_atom_type_description
_atom_type_scat_dispersion_real
_atom_type_scat_dispersion_imag
_atom_type_scat_source
C C 0.0033 0.0016 'International Tables Vol C Tables 4.2.6.8 and 6.1.1.4'
H H 0.0000 0.0000 'International Tables Vol C Tables 4.2.6.8 and 6.1.1.4'
Br Br -0.2901 2.4595 'International Tables Vol C Tables 4.2.6.8 and 6.1.1.4'
F F 0.0171 0.0103 'International Tables Vol C Tables 4.2.6.8 and 6.1.1.4'
N N 0.0061 0.0033 'International Tables Vol C Tables 4.2.6.8 and 6.1.1.4'
Pb Pb -3.3944 10.1111 'International Tables Vol C Tables 4.2.6.8 and 6.1.1.4'

loop_
_geom_angle_atom_site_label_1
_geom_angle_atom_site_label_2
_geom_angle_atom_site_label_3
_geom_angle
_geom_angle_site_symmetry_1
_geom_angle_site_symmetry_3
_geom_angle_publ_flag
N1 Pb1 N1 180.0 3_676 . ?
N1 Pb1 Br1 89.40(11) 3_676 3_676 ?
N1 Pb1 Br1 90.60(11) . 3_676 ?
N1 Pb1 Br1 90.60(11) 3_676 . ?
N1 Pb1 Br1 89.40(11) . . ?
Br1 Pb1 Br1 180.000(18) 3_676 . ?
N1 Pb1 Br1 94.52(11) 3_676 3_576 ?
N1 Pb1 Br1 85.48(11) . 3_576 ?
Br1 Pb1 Br1 88.108(13) 3_676 3_576 ?
Br1 Pb1 Br1 91.892(13) . 3_576 ?
N1 Pb1 Br1 85.48(11) 3_676 1_655 ?
N1 Pb1 Br1 94.52(11) . 1_655 ?
Br1 Pb1 Br1 91.892(13) 3_676 1_655 ?
Br1 Pb1 Br1 88.108(13) . 1_655 ?
Br1 Pb1 Br1 180.0 3_576 1_655 ?
Pb1 Br1 Pb1 88.108(13) . 1_455 ?
C5 N1 C1 116.2(5) . . ?
C5 N1 Pb1 121.4(4) . . ?
C1 N1 Pb1 122.4(4) . . ?
N1 C1 C2 123.3(6) . . ?
C1 C2 C3 119.9(6) . . ?
C4 C3 C2 116.1(6) . . ?
C4 C3 C6 119.2(6) . . ?
C2 C3 C6 124.7(6) . . ?
C5 C4 C3 120.4(6) . . ?
N1 C5 C4 124.2(6) . . ?
C7 C6 C3 125.5(6) . . ?
C6 C7 C8 126.5(6) . . ?
C9 C8 C13 118.0(6) . . ?
C9 C8 C7 118.5(5) . . ?
C13 C8 C7 123.5(5) . . ?
C10 C9 C8 121.4(7) . . ?
C11 C10 C9 120.2(7) . . ?
C12 C11 C10 118.8(7) . . ?
F1 C12 C11 119.6(7) . . ?
F1 C12 C13 117.6(7) . . ?
C11 C12 C13 122.8(7) . . ?
C12 C13 C8 118.8(6) . . ?

loop_
_geom_bond_atom_site_label_1
_geom_bond_atom_site_label_2
_geom_bond_distance
_geom_bond_site_symmetry_2
_geom_bond_publ_flag
Pb1 N1 2.675(5) 3_676 ?
Pb1 N1 2.675(5) . ?
Pb1 Br1 2.9917(5) 3_676 ?
Pb1 Br1 2.9917(5) . ?
Pb1 Br1 3.0120(5) 3_576 ?
Pb1 Br1 3.0120(5) 1_655 ?
N1 C5 1.325(8) . ?
N1 C1 1.330(8) . ?
C1 C2 1.369(9) . ?
C2 C3 1.389(9) . ?
C3 C4 1.370(9) . ?
C3 C6 1.482(9) . ?
C4 C5 1.354(9) . ?
C6 C7 1.303(8) . ?
C7 C8 1.477(8) . ?
C8 C9 1.392(9) . ?
C8 C13 1.398(8) . ?
C9 C10 1.366(11) . ?
C10 C11 1.367(13) . ?
C11 C12 1.361(10) . ?
C12 F1 1.355(8) . ?
C12 C13 1.367(9) . ?
